data_4100612
loop_
_publ_author_name
'Zhang, Jie-Peng'
'Lin, Yan-Yong'
'Huang, Xiao-Chun'
'Chen, Xiao-Ming'

_publ_section_title
;
Copper(I) 1,2,4-Triazolates and Related Complexes:
Studies of the Solvothermal Ligand Reactions, Network
Topologies, and Photoluminescence Properties
;
_journal_name_full 'Journal of the American Chemical Society'
_journal_paper_doi 10.1021/ja042222t
_journal_year 2005
_chemical_formula_sum 'C2 H2 Cu N3'
_chemical_formula_weight 131.61
_space_group_IT_number 2
_symmetry_cell_setting triclinic
_symmetry_space_group_name_Hall '-P 1'
_symmetry_space_group_name_H-M 'P -1'
_cell_angle_alpha 79.648(4)
_cell_angle_beta 79.043(3)
_cell_angle_gamma 78.855(4)
_cell_formula_units_Z 8
_cell_length_a 8.0017(7)
_cell_length_b 8.5956(7)
_cell_length_c 10.5915(9)
_cell_measurement_temperature 293(2)
_cell_volume 693.94(10)
_diffrn_ambient_temperature 293(2)
_exptl_crystal_density_diffrn 2.519
_cod_database_code 4100612

loop_
_symmetry_equiv_pos_as_xyz
'x, y, z'
'-x, -y, -z'

loop_
_atom_site_label
_atom_site_type_symbol
_atom_site_fract_x
_atom_site_fract_y
_atom_site_fract_z
_atom_site_U_iso_or_equiv
_atom_site_adp_type
_atom_site_occupancy
_atom_site_symmetry_multiplicity
_atom_site_calc_flag
_atom_site_refinement_flags
_atom_site_disorder_assembly
_atom_site_disorder_group
Cu1 Cu -0.58339(6) 0.82484(5) 0.75893(4) 0.03118(14) Uani 1 1 d . . .
Cu2 Cu -0.35365(6) 0.58523(5) 0.52352(4) 0.02929(14) Uani 1 1 d . . .
Cu3 Cu 0.16966(6) 0.10320(5) 0.25411(4) 0.03010(14) Uani 1 1 d . . .
Cu4 Cu -0.08095(6) 0.33159(5) 0.02326(4) 0.03096(14) Uani 1 1 d . . .
N1 N -0.6234(4) 0.8618(3) 0.5768(3) 0.0268(6) Uani 1 1 d . . .
N2 N -0.5265(4) 0.7733(3) 0.4824(3) 0.0259(6) Uani 1 1 d . . .
N3 N -0.7157(4) 0.9594(3) 0.3867(3) 0.0304(7) Uani 1 1 d . . .
C1 C -0.5851(4) 0.8362(4) 0.3725(3) 0.0276(7) Uani 1 1 d . . .
H1A H -0.5406 0.7991 0.2936 0.033 Uiso 1 1 calc R . .
C2 C -0.7334(5) 0.9696(4) 0.5145(3) 0.0329(8) Uani 1 1 d . . .
H2A H -0.8153 1.0453 0.5549 0.040 Uiso 1 1 calc R . .
N4 N -0.3331(4) 0.5311(3) 0.7111(3) 0.0273(6) Uani 1 1 d . . .
N5 N -0.4080(4) 0.6363(3) 0.7980(3) 0.0277(6) Uani 1 1 d . . .
N6 N -0.2261(4) 0.4442(3) 0.8954(3) 0.0278(6) Uani 1 1 d . . .
C3 C -0.3398(4) 0.5798(4) 0.9054(3) 0.0280(7) Uani 1 1 d . . .
H3A H -0.3680 0.6292 0.9796 0.034 Uiso 1 1 calc R . .
C4 C -0.2272(5) 0.4195(4) 0.7742(3) 0.0292(7) Uani 1 1 d . . .
H4A H -0.1602 0.3325 0.7380 0.035 Uiso 1 1 calc R . .
N7 N -0.0089(4) 0.2881(3) 0.2933(3) 0.0262(6) Uani 1 1 d . . .
N8 N -0.1125(4) 0.3716(3) 0.2041(3) 0.0259(6) Uani 1 1 d . . .
N9 N -0.1979(4) 0.4761(4) 0.3886(3) 0.0298(6) Uani 1 1 d . . .
C5 C -0.2202(4) 0.4800(4) 0.2660(3) 0.0295(7) Uani 1 1 d . . .
H5A H -0.3047 0.5531 0.2277 0.035 Uiso 1 1 calc R . .
C6 C -0.0646(4) 0.3547(4) 0.4002(3) 0.0292(8) Uani 1 1 d . . .
H6A H -0.0165 0.3210 0.4759 0.035 Uiso 1 1 calc R . .
N10 N 0.1144(4) 0.1599(3) -0.0216(3) 0.0298(7) Uani 1 1 d . . .
N11 N 0.2034(4) 0.0640(3) 0.0721(3) 0.0276(6) Uani 1 1 d . . .
N12 N 0.2960(4) -0.0339(3) -0.1159(3) 0.0293(6) Uani 1 1 d . . .
C7 C 0.3074(4) -0.0487(4) 0.0118(3) 0.0284(7) Uani 1 1 d . . .
H7A H 0.3815 -0.1305 0.0531 0.034 Uiso 1 1 calc R . .
C8 C 0.1743(5) 0.0974(4) -0.1304(3) 0.0339(8) Uani 1 1 d . . .
H8A H 0.1361 0.1399 -0.2090 0.041 Uiso 1 1 calc R . .

loop_
_atom_site_aniso_label
_atom_site_aniso_U_11
_atom_site_aniso_U_22
_atom_site_aniso_U_33
_atom_site_aniso_U_23
_atom_site_aniso_U_13
_atom_site_aniso_U_12
Cu1 0.0383(3) 0.0305(2) 0.0204(2) -0.00835(17) -0.00884(18) 0.01331(18)
Cu2 0.0332(2) 0.0303(2) 0.0208(2) -0.00872(17) -0.00742(17) 0.01101(18)
Cu3 0.0354(3) 0.0303(2) 0.0204(2) -0.00446(17) -0.01071(18) 0.01160(18)
Cu4 0.0363(3) 0.0314(2) 0.0213(2) -0.00588(17) -0.01278(18) 0.01362(18)
N1 0.0329(15) 0.0267(14) 0.0164(13) -0.0064(11) -0.0055(11) 0.0103(11)
N2 0.0323(15) 0.0275(14) 0.0139(13) -0.0060(11) -0.0057(11) 0.0094(12)
N3 0.0382(16) 0.0275(15) 0.0202(14) -0.0024(11) -0.0114(12) 0.0127(12)
C1 0.0350(18) 0.0265(16) 0.0173(16) -0.0046(13) -0.0073(14) 0.0087(14)
C2 0.0342(19) 0.0333(19) 0.0247(18) -0.0065(15) -0.0067(15) 0.0144(15)
N4 0.0314(15) 0.0286(15) 0.0192(14) -0.0089(11) -0.0086(11) 0.0106(12)
N5 0.0323(15) 0.0280(14) 0.0200(14) -0.0076(11) -0.0091(12) 0.0098(12)
N6 0.0324(15) 0.0276(14) 0.0214(14) -0.0043(11) -0.0120(12) 0.0078(12)
C3 0.0297(17) 0.0306(17) 0.0208(17) -0.0049(13) -0.0093(14) 0.0081(14)
C4 0.0369(19) 0.0251(16) 0.0228(17) -0.0078(13) -0.0101(14) 0.0108(14)
N7 0.0271(14) 0.0313(15) 0.0167(14) -0.0050(11) -0.0075(11) 0.0090(11)
N8 0.0285(14) 0.0298(14) 0.0169(13) -0.0067(11) -0.0094(11) 0.0101(12)
N9 0.0331(15) 0.0329(15) 0.0195(14) -0.0084(12) -0.0040(12) 0.0076(12)
C5 0.0291(17) 0.0304(17) 0.0247(18) -0.0067(14) -0.0056(14) 0.0093(14)
C6 0.0308(18) 0.0335(18) 0.0210(17) -0.0087(14) -0.0105(14) 0.0106(14)
N10 0.0358(16) 0.0298(15) 0.0184(14) -0.0058(11) -0.0095(12) 0.0148(12)
N11 0.0329(15) 0.0254(14) 0.0194(14) -0.0042(11) -0.0095(12) 0.0138(12)
N12 0.0325(15) 0.0305(15) 0.0217(14) -0.0091(12) -0.0082(12) 0.0113(12)
C7 0.0305(17) 0.0291(17) 0.0216(17) -0.0060(13) -0.0081(14) 0.0108(14)
C8 0.042(2) 0.0350(19) 0.0185(17) -0.0081(14) -0.0103(15) 0.0172(16)

loop_
_geom_bond_atom_site_label_1
_geom_bond_atom_site_label_2
_geom_bond_distance
_geom_bond_site_symmetry_2
_geom_bond_publ_flag
Cu1 N12 1.950(3) 1_466 ?
Cu1 N5 1.967(3) . ?
Cu1 N1 1.975(3) . ?
Cu2 N9 1.956(3) . ?
Cu2 N2 1.956(3) . ?
Cu2 N4 1.989(3) . ?
Cu3 N3 1.941(3) 1_645 ?
Cu3 N7 1.968(3) . ?
Cu3 N11 1.976(3) . ?
Cu4 N6 1.953(3) 1_554 ?
Cu4 N8 1.967(3) . ?
Cu4 N10 1.981(3) . ?
N1 C2 1.325(4) . ?
N1 N2 1.390(4) . ?
N2 C1 1.323(4) . ?
N3 C1 1.343(4) . ?
N3 C2 1.351(4) . ?
N3 Cu3 1.941(3) 1_465 ?
N4 C4 1.325(4) . ?
N4 N5 1.379(4) . ?
N5 C3 1.328(4) . ?
N6 C4 1.340(4) . ?
N6 C3 1.340(4) . ?
N6 Cu4 1.953(3) 1_556 ?
N7 C6 1.323(4) . ?
N7 N8 1.386(4) . ?
N8 C5 1.317(4) . ?
N9 C5 1.338(4) . ?
N9 C6 1.348(4) . ?
N10 C8 1.327(4) . ?
N10 N11 1.385(4) . ?
N11 C7 1.322(4) . ?
N12 C8 1.347(4) . ?
N12 C7 1.354(4) . ?
N12 Cu1 1.950(3) 1_644 ?
